data_4305711
loop_
_publ_author_name
'Andreas Kempter'
'Christian Gemel'
'Roland A. Fischer'

_publ_section_title
;
Oxidative Addition of Group 13 and 14 Metal Halides and Alkyls to Ga(DDP)
(DDP = Bulky Bisimidinate)
;
_journal_name_full 'Inorganic Chemistry'
_journal_page_first 7279
_journal_page_last 7285
_journal_paper_doi 10.1021/ic800690z
_journal_volume 47
_journal_year 2008
_chemical_formula_sum 'C29 H41 Cl4 Ga N2 Si'
_chemical_formula_weight 657.25
_chemical_name_systematic
; 
 ? 
;
_space_group_IT_number 11
_symmetry_cell_setting monoclinic
_symmetry_space_group_name_Hall '-P 2yb'
_symmetry_space_group_name_H-M 'P 1 21/m 1'
_atom_sites_solution_hydrogens geom
_atom_sites_solution_primary direct
_atom_sites_solution_secondary difmap
_audit_creation_method SHELXL-97
_cell_angle_alpha 90.00
_cell_angle_beta 114.738(6)
_cell_angle_gamma 90.00
_cell_formula_units_Z 2
_cell_length_a 9.0848(5)
_cell_length_b 20.4648(15)
_cell_length_c 9.6349(6)
_cell_measurement_reflns_used 200
_cell_measurement_temperature 113(2)
_cell_measurement_theta_max 20
_cell_measurement_theta_min 15
_cell_volume 1626.9(2)
_computing_cell_refinement
;
CrysAlis RED, Oxford Diffraction Ltd.,
Version 1.170.32 (release 06.06.2003 CrysAlis170 VC++)
(compiled Jun  6 2003,13:53:32)
;
_computing_data_collection
;
CrysAlis CCD, Oxford Diffraction Ltd.,
Version 1.170.32 (release 06.06.2003 CrysAlis170 VC++)
(compiled Jun  6 2003,13:53:32)
;
_computing_data_reduction
;
CrysAlis RED, Oxford Diffraction Ltd.,
Version 1.170.32 (release 06.06.2003 CrysAlis170 VC++)
(compiled Jun  6 2003,13:53:32)
;
_computing_structure_refinement 'SHELXL-97 (Sheldrick, 1997)'
_computing_structure_solution 'SHELXS-97 (Sheldrick, 1990)'
_diffrn_ambient_temperature 113(2)
_diffrn_detector_area_resol_mean 'not measured'
_diffrn_measured_fraction_theta_full 0.998
_diffrn_measured_fraction_theta_max 0.998
_diffrn_measurement_device_type 'multiwire proportional'
_diffrn_measurement_method 'phi and omega scans'
_diffrn_radiation_monochromator graphite
_diffrn_radiation_source 'fine-focus sealed tube'
_diffrn_radiation_type MoK\a
_diffrn_radiation_wavelength 0.71073
_diffrn_reflns_av_R_equivalents 0.0451
_diffrn_reflns_av_sigmaI/netI 0.0536
_diffrn_reflns_limit_h_max 11
_diffrn_reflns_limit_h_min -10
_diffrn_reflns_limit_k_max 26
_diffrn_reflns_limit_k_min -23
_diffrn_reflns_limit_l_max 11
_diffrn_reflns_limit_l_min -12
_diffrn_reflns_number 16539
_diffrn_reflns_theta_full 27.58
_diffrn_reflns_theta_max 27.58
_diffrn_reflns_theta_min 2.66
_diffrn_standards_decay_% 'not measured'
_diffrn_standards_interval_count 'not measured'
_diffrn_standards_interval_time 'not measured'
_diffrn_standards_number 'not measured'
_exptl_absorpt_coefficient_mu 1.232
_exptl_absorpt_correction_T_max 0.940
_exptl_absorpt_correction_T_min 0.888
_exptl_absorpt_correction_type empirical
_exptl_absorpt_process_details none
_exptl_crystal_colour colourless
_exptl_crystal_density_diffrn 1.342
_exptl_crystal_density_method 'not measured'
_exptl_crystal_description needles
_exptl_crystal_F_000 684
_exptl_crystal_size_max 0.25
_exptl_crystal_size_mid 0.08
_exptl_crystal_size_min 0.05
_refine_diff_density_max 1.766
_refine_diff_density_min -1.255
_refine_diff_density_rms 0.163
_refine_ls_extinction_method none
_refine_ls_goodness_of_fit_ref 0.983
_refine_ls_hydrogen_treatment mixed
_refine_ls_matrix_type full
_refine_ls_number_parameters 180
_refine_ls_number_reflns 3867
_refine_ls_number_restraints 0
_refine_ls_restrained_S_all 0.983
_refine_ls_R_factor_all 0.0662
_refine_ls_R_factor_gt 0.0451
_refine_ls_shift/su_max 0.012
_refine_ls_shift/su_mean 0.000
_refine_ls_structure_factor_coef Fsqd
_refine_ls_weighting_details 'calc w=1/[\s^2^(Fo^2^)+(0.0932P)^2^+0.0000P] where P=(Fo^2^+2Fc^2^)/3'
_refine_ls_weighting_scheme calc
_refine_ls_wR_factor_gt 0.1214
_refine_ls_wR_factor_ref 0.1377
_reflns_number_gt 2754
_reflns_number_total 3867
_reflns_threshold_expression >2sigma(I)
_cod_data_source_file ic800690z-file002_5.cif
_cod_data_source_block '[Cl3Si{[ClGa(DDP)}]_(5)'
_cod_depositor_comments
;

2022-01-02
Z value and formula fixed to values more according to usual
chemical conventions.                 miguel
;
_cod_original_formula_sum 'C58 H82 Cl8 Ga2 N4 Si2'
_cod_original_formula_weight 1314.50
_cod_original_formula_units_Z 1
_cod_original_cell_volume 1626.92(18)
_cod_database_code 4305711

loop_
_symmetry_equiv_pos_as_xyz
'x, y, z'
'-x, y+1/2, -z'
'-x, -y, -z'
'x, -y-1/2, z'

loop_
_atom_site_label
_atom_site_type_symbol
_atom_site_fract_x
_atom_site_fract_y
_atom_site_fract_z
_atom_site_U_iso_or_equiv
_atom_site_adp_type
_atom_site_occupancy
_atom_site_symmetry_multiplicity
_atom_site_calc_flag
_atom_site_refinement_flags
_atom_site_disorder_assembly
_atom_site_disorder_group
Ga Ga -0.75055(5) 0.2500 -0.22589(5) 0.01482(15) Uani 1 2 d S . .
Cl1 Cl -0.89253(14) 0.2500 -0.08889(13) 0.0270(3) Uani 1 2 d S . .
Cl2 Cl -0.28995(18) 0.2500 -0.0981(2) 0.0859(8) Uani 1 2 d S . .
Cl3 Cl -0.44235(16) 0.17192(10) 0.0981(2) 0.1421(11) Uani 1 1 d . . .
Si Si -0.47630(14) 0.2500 -0.03913(14) 0.0237(3) Uani 1 2 d S . .
N1 N -0.8296(3) 0.17905(11) -0.3680(3) 0.0154(5) Uani 1 1 d . . .
C3 C -1.0357(5) 0.2500 -0.5408(5) 0.0167(8) Uani 1 2 d S . .
H3A H -1.1433 0.2500 -0.6183 0.020 Uiso 1 2 calc SR . .
C5 C -0.7960(4) 0.06946(15) -0.2504(3) 0.0202(6) Uani 1 1 d . . .
C6 C -0.9683(3) 0.18828(14) -0.4923(3) 0.0175(6) Uani 1 1 d . . .
C7 C -0.5768(4) 0.15442(17) -0.4676(4) 0.0298(8) Uani 1 1 d . . .
H7A H -0.5931 0.1988 -0.4327 0.036 Uiso 1 1 calc R . .
C8 C -0.9339(4) 0.07949(15) -0.2037(4) 0.0241(7) Uani 1 1 d . . .
H8A H -0.9852 0.1227 -0.2445 0.029 Uiso 1 1 calc R . .
C9 C -0.6223(4) 0.10433(15) -0.3759(4) 0.0222(7) Uani 1 1 d . . .
C10 C -1.0557(4) 0.13045(15) -0.5875(4) 0.0261(7) Uani 1 1 d . . .
H10A H -0.9777 0.0956 -0.5766 0.039 Uiso 1 1 calc R . .
H10B H -1.1101 0.1435 -0.6950 0.039 Uiso 1 1 calc R . .
H10C H -1.1365 0.1145 -0.5528 0.039 Uiso 1 1 calc R . .
C11 C -0.7075(4) 0.01080(16) -0.2104(4) 0.0273(7) Uani 1 1 d . . .
H11A H -0.7339 -0.0211 -0.1529 0.033 Uiso 1 1 calc R . .
C12 C -0.7505(3) 0.11564(14) -0.3322(3) 0.0178(6) Uani 1 1 d . . .
C14 C -0.5834(4) -0.00118(16) -0.2532(4) 0.0309(8) Uani 1 1 d . . .
H14A H -0.5266 -0.0415 -0.2268 0.037 Uiso 1 1 calc R . .
C15 C -0.8713(5) 0.08091(18) -0.0290(4) 0.0347(8) Uani 1 1 d . . .
H15A H -0.7858 0.1139 0.0133 0.052 Uiso 1 1 calc R . .
H15B H -0.8276 0.0379 0.0128 0.052 Uiso 1 1 calc R . .
H15C H -0.9607 0.0918 -0.0014 0.052 Uiso 1 1 calc R . .
C16 C -1.0640(4) 0.02636(16) -0.2699(5) 0.0329(8) Uani 1 1 d . . .
H16A H -1.1037 0.0256 -0.3815 0.049 Uiso 1 1 calc R . .
H16B H -1.1543 0.0358 -0.2425 0.049 Uiso 1 1 calc R . .
H16C H -1.0172 -0.0163 -0.2281 0.049 Uiso 1 1 calc R . .
C17 C -0.3997(4) 0.1497(2) -0.4447(5) 0.0440(10) Uani 1 1 d . . .
H17A H -0.3288 0.1488 -0.3351 0.066 Uiso 1 1 calc R . .
H17B H -0.3727 0.1876 -0.4915 0.066 Uiso 1 1 calc R . .
H17C H -0.3843 0.1096 -0.4927 0.066 Uiso 1 1 calc R . .
C18 C -0.5407(4) 0.04490(16) -0.3340(4) 0.0300(8) Uani 1 1 d . . .
H18A H -0.4538 0.0360 -0.3616 0.036 Uiso 1 1 calc R . .
C19 C -0.6878(5) 0.1491(2) -0.6384(5) 0.0470(11) Uani 1 1 d . . .
H19A H -0.7999 0.1578 -0.6549 0.070 Uiso 1 1 calc R . .
H19B H -0.6801 0.1050 -0.6744 0.070 Uiso 1 1 calc R . .
H19C H -0.6541 0.1811 -0.6952 0.070 Uiso 1 1 calc R . .

loop_
_atom_site_aniso_label
_atom_site_aniso_U_11
_atom_site_aniso_U_22
_atom_site_aniso_U_33
_atom_site_aniso_U_23
_atom_site_aniso_U_13
_atom_site_aniso_U_12
Ga 0.0142(2) 0.0142(2) 0.0150(2) 0.000 0.00511(17) 0.000
Cl1 0.0356(6) 0.0236(6) 0.0318(6) 0.000 0.0241(5) 0.000
Cl2 0.0231(7) 0.181(2) 0.0547(11) 0.000 0.0170(7) 0.000
Cl3 0.0385(7) 0.1678(18) 0.1524(17) 0.1357(16) -0.0268(8) -0.0221(9)
Si 0.0175(6) 0.0283(7) 0.0206(6) 0.000 0.0034(5) 0.000
N1 0.0150(11) 0.0138(12) 0.0162(12) -0.0002(9) 0.0054(10) 0.0004(9)
C3 0.0140(19) 0.0123(19) 0.018(2) 0.000 0.0013(16) 0.000
C5 0.0198(14) 0.0166(15) 0.0222(16) -0.0015(12) 0.0067(12) -0.0008(12)
C6 0.0138(14) 0.0170(14) 0.0204(15) -0.0017(12) 0.0060(12) -0.0013(11)
C7 0.0295(18) 0.0236(17) 0.046(2) 0.0006(15) 0.0257(17) 0.0035(14)
C8 0.0265(16) 0.0188(16) 0.0281(17) 0.0029(13) 0.0125(14) 0.0013(13)
C9 0.0192(15) 0.0205(15) 0.0262(16) -0.0033(13) 0.0089(13) 0.0024(12)
C10 0.0224(16) 0.0210(16) 0.0269(18) -0.0049(13) 0.0024(14) -0.0010(13)
C11 0.0278(16) 0.0195(16) 0.0315(18) 0.0029(14) 0.0094(14) 0.0009(13)
C12 0.0175(14) 0.0136(14) 0.0198(14) -0.0043(12) 0.0054(12) -0.0002(11)
C14 0.0263(17) 0.0183(16) 0.043(2) 0.0015(15) 0.0097(15) 0.0082(13)
C15 0.050(2) 0.0277(18) 0.0309(19) 0.0024(15) 0.0210(17) -0.0002(16)
C16 0.0287(18) 0.0235(17) 0.049(2) 0.0029(16) 0.0188(17) -0.0022(14)
C17 0.035(2) 0.038(2) 0.073(3) -0.002(2) 0.036(2) -0.0012(17)
C18 0.0223(16) 0.0223(17) 0.046(2) -0.0051(15) 0.0155(15) 0.0042(13)
C19 0.046(2) 0.064(3) 0.040(2) 0.014(2) 0.027(2) 0.008(2)

loop_
_atom_type_symbol
_atom_type_description
_atom_type_scat_dispersion_real
_atom_type_scat_dispersion_imag
_atom_type_scat_source
C C 0.0033 0.0016 'International Tables Vol C Tables 4.2.6.8 and 6.1.1.4'
H H 0.0000 0.0000 'International Tables Vol C Tables 4.2.6.8 and 6.1.1.4'
Cl Cl 0.1484 0.1585 'International Tables Vol C Tables 4.2.6.8 and 6.1.1.4'
Ga Ga 0.2307 1.6083 'International Tables Vol C Tables 4.2.6.8 and 6.1.1.4'
N N 0.0061 0.0033 'International Tables Vol C Tables 4.2.6.8 and 6.1.1.4'
Si Si 0.0817 0.0704 'International Tables Vol C Tables 4.2.6.8 and 6.1.1.4'

loop_
_geom_angle_atom_site_label_1
_geom_angle_atom_site_label_2
_geom_angle_atom_site_label_3
_geom_angle
_geom_angle_site_symmetry_1
_geom_angle_site_symmetry_3
_geom_angle_publ_flag
N1 Ga N1 98.46(14) . 4_565 ?
N1 Ga Cl1 106.88(7) . . ?
N1 Ga Cl1 106.88(7) 4_565 . ?
N1 Ga Si 119.96(7) . . ?
N1 Ga Si 119.96(7) 4_565 . ?
Cl1 Ga Si 103.71(5) . . ?
Cl2 Si Cl3 105.75(8) . 4_565 ?
Cl2 Si Cl3 105.75(8) . . ?
Cl3 Si Cl3 105.04(16) 4_565 . ?
Cl2 Si Ga 121.80(8) . . ?
Cl3 Si Ga 108.65(6) 4_565 . ?
Cl3 Si Ga 108.65(6) . . ?
C6 N1 C12 121.7(2) . . ?
C6 N1 Ga 117.57(19) . . ?
C12 N1 Ga 120.42(18) . . ?
C6 C3 C6 129.6(4) 4_565 . ?
C12 C5 C11 117.5(3) . . ?
C12 C5 C8 123.6(3) . . ?
C11 C5 C8 119.0(3) . . ?
N1 C6 C3 122.9(3) . . ?
N1 C6 C10 119.6(3) . . ?
C3 C6 C10 117.5(3) . . ?
C9 C7 C19 111.1(3) . . ?
C9 C7 C17 113.4(3) . . ?
C19 C7 C17 109.2(3) . . ?
C5 C8 C16 111.7(3) . . ?
C5 C8 C15 110.9(3) . . ?
C16 C8 C15 109.6(3) . . ?
C18 C9 C12 117.5(3) . . ?
C18 C9 C7 121.1(3) . . ?
C12 C9 C7 121.4(3) . . ?
C14 C11 C5 121.1(3) . . ?
C5 C12 C9 122.1(3) . . ?
C5 C12 N1 120.3(3) . . ?
C9 C12 N1 117.5(3) . . ?
C11 C14 C18 120.5(3) . . ?
C14 C18 C9 121.3(3) . . ?

loop_
_geom_bond_atom_site_label_1
_geom_bond_atom_site_label_2
_geom_bond_distance
_geom_bond_site_symmetry_2
_geom_bond_publ_flag
Ga N1 1.917(2) . ?
Ga N1 1.917(2) 4_565 ?
Ga Cl1 2.1980(11) . ?
Ga Si 2.3860(13) . ?
Cl2 Si 1.999(2) . ?
Cl3 Si 2.0135(15) . ?
Si Cl3 2.0135(15) 4_565 ?
N1 C6 1.340(4) . ?
N1 C12 1.453(4) . ?
C3 C6 1.396(3) 4_565 ?
C3 C6 1.396(3) . ?
C5 C12 1.399(4) . ?
C5 C11 1.406(4) . ?
C5 C8 1.511(4) . ?
C6 C10 1.504(4) . ?
C7 C9 1.519(5) . ?
C7 C19 1.532(5) . ?
C7 C17 1.533(5) . ?
C8 C16 1.535(4) . ?
C8 C15 1.536(5) . ?
C9 C18 1.393(4) . ?
C9 C12 1.414(4) . ?
C11 C14 1.375(5) . ?
C14 C18 1.378(5) . ?

loop_
_geom_torsion_atom_site_label_1
_geom_torsion_atom_site_label_2
_geom_torsion_atom_site_label_3
_geom_torsion_atom_site_label_4
_geom_torsion
_geom_torsion_site_symmetry_1
_geom_torsion_site_symmetry_2
_geom_torsion_site_symmetry_3
_geom_torsion_site_symmetry_4
_geom_torsion_publ_flag
N1 Ga Si Cl2 60.94(8) . . . . ?
N1 Ga Si Cl2 -60.94(8) 4_565 . . . ?
Cl1 Ga Si Cl2 180.0 . . . . ?
N1 Ga Si Cl3 -175.94(12) . . . 4_565 ?
N1 Ga Si Cl3 62.17(13) 4_565 . . 4_565 ?
Cl1 Ga Si Cl3 -56.88(9) . . . 4_565 ?
N1 Ga Si Cl3 -62.17(13) . . . . ?
N1 Ga Si Cl3 175.94(12) 4_565 . . . ?
Cl1 Ga Si Cl3 56.88(9) . . . . ?
N1 Ga N1 C6 -31.9(3) 4_565 . . . ?
Cl1 Ga N1 C6 78.7(2) . . . . ?
Si Ga N1 C6 -163.85(18) . . . . ?
N1 Ga N1 C12 154.80(16) 4_565 . . . ?
Cl1 Ga N1 C12 -94.6(2) . . . . ?
Si Ga N1 C12 22.8(2) . . . . ?
C12 N1 C6 C3 -171.2(3) . . . . ?
Ga N1 C6 C3 15.5(4) . . . . ?
C12 N1 C6 C10 7.5(4) . . . . ?
Ga N1 C6 C10 -165.7(2) . . . . ?
C6 C3 C6 N1 11.3(7) 4_565 . . . ?
C6 C3 C6 C10 -167.4(3) 4_565 . . . ?
C12 C5 C8 C16 120.9(3) . . . . ?
C11 C5 C8 C16 -59.1(4) . . . . ?
C12 C5 C8 C15 -116.4(3) . . . . ?
C11 C5 C8 C15 63.6(4) . . . . ?
C19 C7 C9 C18 96.8(4) . . . . ?
C17 C7 C9 C18 -26.7(5) . . . . ?
C19 C7 C9 C12 -82.1(4) . . . . ?
C17 C7 C9 C12 154.4(3) . . . . ?
C12 C5 C11 C14 -1.4(5) . . . . ?
C8 C5 C11 C14 178.6(3) . . . . ?
C11 C5 C12 C9 0.9(4) . . . . ?
C8 C5 C12 C9 -179.1(3) . . . . ?
C11 C5 C12 N1 -175.8(3) . . . . ?
C8 C5 C12 N1 4.2(4) . . . . ?
C18 C9 C12 C5 -0.3(5) . . . . ?
C7 C9 C12 C5 178.7(3) . . . . ?
C18 C9 C12 N1 176.5(3) . . . . ?
C7 C9 C12 N1 -4.5(4) . . . . ?
C6 N1 C12 C5 -85.7(4) . . . . ?
Ga N1 C12 C5 87.3(3) . . . . ?
C6 N1 C12 C9 97.4(3) . . . . ?
Ga N1 C12 C9 -89.5(3) . . . . ?
C5 C11 C14 C18 1.3(5) . . . . ?
C11 C14 C18 C9 -0.7(5) . . . . ?
C12 C9 C18 C14 0.1(5) . . . . ?
C7 C9 C18 C14 -178.8(3) . . . . ?
